data_7013525
loop_
_publ_author_name
'Steel, Peter J.'
'Sumby, Christopher J.'

_publ_section_title
;
 Coordination chemistry of di-2-pyridylmethane and related bridging
 ligands with silver(i), copper(ii), palladium(ii) and zinc(ii)
;
_journal_issue 23
_journal_name_full 'Dalton Transactions'
_journal_page_first 4505
_journal_paper_doi 10.1039/b309479k
_journal_year 2003
_chemical_formula_sum 'C22 H24 Cu N6 O12'
_chemical_formula_weight 628.01
_chemical_name_common 20
_chemical_name_systematic
;
?
;
_space_group_IT_number 14
_symmetry_cell_setting monoclinic
_symmetry_space_group_name_Hall '-P 2yn'
_symmetry_space_group_name_H-M 'P 1 21/n 1'
_atom_sites_solution_hydrogens geom
_atom_sites_solution_primary direct
_atom_sites_solution_secondary difmap
_audit_creation_method SHELXL-97
_cell_angle_alpha 90.00
_cell_angle_beta 93.479(4)
_cell_angle_gamma 90.00
_cell_formula_units_Z 2
_cell_length_a 7.538(2)
_cell_length_b 12.048(3)
_cell_length_c 14.550(4)
_cell_measurement_reflns_used 7857
_cell_measurement_temperature 158(2)
_cell_measurement_theta_max 26.29
_cell_measurement_theta_min 2.20
_cell_volume 1319.0(6)
_computing_cell_refinement 'Bruker SMART'
_computing_data_collection 'Bruker SMART'
_computing_data_reduction 'Bruker SAINT'
_computing_molecular_graphics 'Bruker SHELXTL'
_computing_publication_material 'Bruker SHELXTL'
_computing_structure_refinement 'SHELXL-97 (Sheldrick, 1997)'
_computing_structure_solution 'SHELXS-97 (Sheldrick, 1990)'
_diffrn_ambient_temperature 158(2)
_diffrn_measured_fraction_theta_full 0.976
_diffrn_measured_fraction_theta_max 0.976
_diffrn_measurement_device_type 'CCD area detector'
_diffrn_measurement_method 'phi and omega scans'
_diffrn_radiation_monochromator graphite
_diffrn_radiation_source 'fine-focus sealed tube'
_diffrn_radiation_type MoK\a
_diffrn_radiation_wavelength 0.71073
_diffrn_reflns_av_R_equivalents 0.0417
_diffrn_reflns_av_sigmaI/netI 0.0256
_diffrn_reflns_limit_h_max 9
_diffrn_reflns_limit_h_min -4
_diffrn_reflns_limit_k_max 14
_diffrn_reflns_limit_k_min -14
_diffrn_reflns_limit_l_max 17
_diffrn_reflns_limit_l_min -18
_diffrn_reflns_number 16121
_diffrn_reflns_theta_full 26.36
_diffrn_reflns_theta_max 26.36
_diffrn_reflns_theta_min 2.20
_exptl_absorpt_coefficient_mu 0.903
_exptl_absorpt_correction_T_max 1.000000
_exptl_absorpt_correction_T_min 0.819985
_exptl_absorpt_correction_type multi-scan
_exptl_absorpt_process_details 'Blessing, Acta Cryst. (1995) A51 33-38'
_exptl_crystal_colour purple
_exptl_crystal_density_diffrn 1.581
_exptl_crystal_density_method 'not measured'
_exptl_crystal_description block
_exptl_crystal_F_000 646
_exptl_crystal_size_max 0.53
_exptl_crystal_size_mid 0.24
_exptl_crystal_size_min 0.11
_refine_diff_density_max 0.441
_refine_diff_density_min -0.406
_refine_diff_density_rms 0.064
_refine_ls_extinction_method none
_refine_ls_goodness_of_fit_ref 1.124
_refine_ls_hydrogen_treatment mixed
_refine_ls_matrix_type full
_refine_ls_number_parameters 176
_refine_ls_number_reflns 2624
_refine_ls_number_restraints 0
_refine_ls_restrained_S_all 1.124
_refine_ls_R_factor_all 0.0558
_refine_ls_R_factor_gt 0.0421
_refine_ls_shift/su_max 0.000
_refine_ls_shift/su_mean 0.000
_refine_ls_structure_factor_coef Fsqd
_refine_ls_weighting_details 'calc w=1/[\s^2^(Fo^2^)+(0.0372P)^2^+1.4121P] where P=(Fo^2^+2Fc^2^)/3'
_refine_ls_weighting_scheme calc
_refine_ls_wR_factor_gt 0.0899
_refine_ls_wR_factor_ref 0.0952
_reflns_number_gt 2219
_reflns_number_total 2624
_reflns_threshold_expression >2sigma(I)
_cod_data_source_file b309479k.txt
_cod_data_source_block Compound-20
_cod_depositor_comments
;
The following automatic conversions were performed:
'_symmetry_cell_setting' value 'Monoclinic' changed to 'monoclinic'
according to '/home/saulius/struct/CIF-dictionaries/cif_core.dic'
dictionary named 'cif_core.dic' version 2.4.1 from 2010-06-29.

Automatic conversion script
Id: cif_fix_enum 1527 2010-12-29 10:47:43Z saulius 
;
_cod_original_cell_volume 1318.9(6)
_cod_original_sg_symbol_H-M P2(1)/n
_cod_database_code 7013525

loop_
_symmetry_equiv_pos_as_xyz
'x, y, z'
'-x+1/2, y+1/2, -z+1/2'
'-x, -y, -z'
'x-1/2, -y-1/2, z-1/2'

loop_
_atom_site_label
_atom_site_type_symbol
_atom_site_fract_x
_atom_site_fract_y
_atom_site_fract_z
_atom_site_U_iso_or_equiv
_atom_site_adp_type
_atom_site_occupancy
_atom_site_symmetry_multiplicity
_atom_site_calc_flag
_atom_site_refinement_flags
_atom_site_disorder_assembly
_atom_site_disorder_group
Cu1 Cu 0.0000 1.0000 0.5000 0.02128(13) Uani 1 2 d S . .
C1 C 0.1014(4) 1.1436(2) 0.35063(17) 0.0254(6) Uani 1 1 d . . .
O1 O -0.06383(14) 1.08593(8) 0.34692(7) 0.0277(4) Uani 1 1 d . . .
H1A H -0.1477 1.1319 0.3422 0.042 Uiso 1 1 calc R . .
O2 O 0.12185(15) 1.21183(10) 0.27460(9) 0.0374(5) Uani 1 1 d R . .
H2A H 0.1058 1.1744 0.2261 0.056 Uiso 1 1 calc R . .
N11 N 0.21491(14) 0.97725(9) 0.42902(8) 0.0240(5) Uani 1 1 d R . .
C12 C 0.24248(14) 1.05217(8) 0.36180(9) 0.0247(6) Uani 1 1 d R . .
C13 C 0.38993(14) 1.04688(8) 0.30951(9) 0.0346(7) Uani 1 1 d R . .
H13A H 0.4087 1.1010 0.2636 0.042 Uiso 1 1 calc R . .
C14 C 0.5098(4) 0.9602(3) 0.3261(2) 0.0401(7) Uani 1 1 d . . .
H14A H 0.6111 0.9538 0.2907 0.048 Uiso 1 1 calc R . .
C15 C 0.4807(4) 0.8832(2) 0.3943(2) 0.0352(7) Uani 1 1 d . . .
H15A H 0.5616 0.8236 0.4062 0.042 Uiso 1 1 calc R . .
C16 C 0.3328(4) 0.8942(2) 0.4448(2) 0.0296(6) Uani 1 1 d . . .
H16A H 0.3133 0.8419 0.4920 0.035 Uiso 1 1 calc R . .
N21 N 0.0712(3) 1.16335(17) 0.51520(14) 0.0224(4) Uani 1 1 d . . .
C22 C 0.1139(3) 1.2166(2) 0.43738(17) 0.0237(5) Uani 1 1 d . . .
C23 C 0.1648(4) 1.3277(2) 0.4378(2) 0.0317(6) Uani 1 1 d . . .
H23A H 0.1942 1.3637 0.3827 0.038 Uiso 1 1 calc R . .
C24 C 0.1714(4) 1.3848(2) 0.5214(2) 0.0344(7) Uani 1 1 d . . .
H24A H 0.2042 1.4609 0.5236 0.041 Uiso 1 1 calc R . .
C25 C 0.1300(4) 1.3302(2) 0.6011(2) 0.0327(6) Uani 1 1 d . . .
H25A H 0.1363 1.3681 0.6585 0.039 Uiso 1 1 calc R . .
C26 C 0.0790(3) 1.2188(2) 0.59594(18) 0.0262(6) Uani 1 1 d . . .
H26A H 0.0491 1.1814 0.6503 0.031 Uiso 1 1 calc R . .
N30 N 0.1473(4) 0.1701(2) 0.86008(17) 0.0377(6) Uani 1 1 d . . .
O31 O 0.0866(6) 0.0894(3) 0.8184(2) 0.1121(16) Uani 1 1 d . . .
O32 O 0.1861(5) 0.1630(2) 0.94323(16) 0.0696(9) Uani 1 1 d . . .
O33 O 0.1798(3) 0.25675(19) 0.81655(16) 0.0511(6) Uani 1 1 d . . .
O40 O 0.1104(3) 1.08479(19) 0.12147(15) 0.0518(6) Uani 1 1 d . . .
H40A H 0.1034 1.1071 0.0658 0.078 Uiso 1 1 d R . .
H40B H 0.0616 1.0393 0.1286 0.078 Uiso 1 1 d R . .

loop_
_atom_site_aniso_label
_atom_site_aniso_U_11
_atom_site_aniso_U_22
_atom_site_aniso_U_33
_atom_site_aniso_U_23
_atom_site_aniso_U_13
_atom_site_aniso_U_12
Cu1 0.0232(2) 0.0171(2) 0.0240(2) 0.00211(18) 0.00551(15) 0.00002(19)
C1 0.0333(15) 0.0209(13) 0.0225(13) 0.0017(10) 0.0054(11) -0.0020(11)
O1 0.0285(10) 0.0228(9) 0.0313(10) -0.0011(8) -0.0018(8) 0.0021(8)
O2 0.0625(15) 0.0261(10) 0.0241(10) 0.0048(8) 0.0068(9) -0.0034(10)
N11 0.0238(11) 0.0195(11) 0.0293(11) -0.0008(8) 0.0056(9) -0.0006(8)
C12 0.0281(14) 0.0221(13) 0.0243(13) -0.0027(10) 0.0042(10) -0.0031(11)
C13 0.0369(17) 0.0364(15) 0.0320(15) -0.0003(13) 0.0134(12) -0.0054(13)
C14 0.0272(16) 0.0469(18) 0.0474(18) -0.0126(15) 0.0133(13) -0.0037(13)
C15 0.0235(15) 0.0313(15) 0.0509(18) -0.0103(14) 0.0040(12) 0.0016(12)
C16 0.0261(15) 0.0222(13) 0.0402(15) 0.0000(11) 0.0005(12) 0.0010(11)
N21 0.0220(11) 0.0206(10) 0.0248(11) -0.0003(8) 0.0037(8) 0.0011(8)
C22 0.0232(14) 0.0209(12) 0.0271(13) -0.0001(10) 0.0038(10) 0.0017(10)
C23 0.0381(17) 0.0227(13) 0.0345(15) 0.0026(11) 0.0045(12) -0.0025(12)
C24 0.0374(17) 0.0213(13) 0.0450(17) -0.0022(12) 0.0053(13) -0.0028(12)
C25 0.0307(15) 0.0310(15) 0.0368(15) -0.0116(12) 0.0057(12) -0.0013(12)
C26 0.0238(14) 0.0293(14) 0.0257(13) -0.0019(11) 0.0047(10) -0.0001(11)
N30 0.0531(17) 0.0272(13) 0.0333(14) -0.0048(11) 0.0065(12) -0.0080(11)
O31 0.219(5) 0.070(2) 0.0485(17) -0.0144(15) 0.016(2) -0.092(3)
O32 0.131(3) 0.0429(14) 0.0338(13) 0.0020(11) -0.0003(15) -0.0072(15)
O33 0.0607(16) 0.0399(13) 0.0504(13) 0.0143(11) -0.0142(11) -0.0221(11)
O40 0.0758(18) 0.0444(13) 0.0358(12) -0.0034(10) 0.0098(11) -0.0174(12)

loop_
_atom_type_symbol
_atom_type_description
_atom_type_scat_dispersion_real
_atom_type_scat_dispersion_imag
_atom_type_scat_source
C C 0.0033 0.0016 'International Tables Vol C Tables 4.2.6.8 and 6.1.1.4'
H H 0.0000 0.0000 'International Tables Vol C Tables 4.2.6.8 and 6.1.1.4'
N N 0.0061 0.0033 'International Tables Vol C Tables 4.2.6.8 and 6.1.1.4'
O O 0.0106 0.0060 'International Tables Vol C Tables 4.2.6.8 and 6.1.1.4'
Cu Cu 0.3201 1.2651 'International Tables Vol C Tables 4.2.6.8 and 6.1.1.4'

loop_
_geom_angle_atom_site_label_1
_geom_angle_atom_site_label_2
_geom_angle_atom_site_label_3
_geom_angle
_geom_angle_site_symmetry_1
_geom_angle_site_symmetry_3
_geom_angle_publ_flag
N11 Cu1 N11 180.0 3_576 . ?
N11 Cu1 N21 91.59(7) 3_576 . ?
N11 Cu1 N21 88.41(7) . . ?
N11 Cu1 N21 88.41(7) 3_576 3_576 ?
N11 Cu1 N21 91.59(7) . 3_576 ?
N21 Cu1 N21 180.0 . 3_576 ?
O2 C1 O1 113.33(19) . . ?
O2 C1 C12 113.49(19) . . ?
O1 C1 C12 104.65(16) . . ?
O2 C1 C22 108.1(2) . . ?
O1 C1 C22 108.68(19) . . ?
C12 C1 C22 108.45(19) . . ?
C16 N11 C12 119.23(14) . . ?
C16 N11 Cu1 124.20(14) . . ?
C12 N11 Cu1 116.6 . . ?
N11 C12 C13 121.9 . . ?
N11 C12 C1 114.78(10) . . ?
C13 C12 C1 123.31(10) . . ?
C12 C13 C14 118.24(14) . . ?
C15 C14 C13 119.8(3) . . ?
C16 C15 C14 119.0(3) . . ?
N11 C16 C15 121.8(3) . . ?
C26 N21 C22 119.5(2) . . ?
C26 N21 Cu1 124.54(17) . . ?
C22 N21 Cu1 115.96(16) . . ?
N21 C22 C23 122.0(2) . . ?
N21 C22 C1 114.2(2) . . ?
C23 C22 C1 123.9(2) . . ?
C22 C23 C24 118.3(3) . . ?
C25 C24 C23 119.9(3) . . ?
C24 C25 C26 119.1(3) . . ?
N21 C26 C25 121.3(2) . . ?
O31 N30 O32 119.6(3) . . ?
O31 N30 O33 119.5(3) . . ?
O32 N30 O33 120.8(3) . . ?

loop_
_geom_bond_atom_site_label_1
_geom_bond_atom_site_label_2
_geom_bond_distance
_geom_bond_site_symmetry_2
_geom_bond_publ_flag
Cu1 N11 1.9923(12) 3_576 ?
Cu1 N11 1.9923(13) . ?
Cu1 N21 2.048(2) . ?
Cu1 N21 2.048(2) 3_576 ?
C1 O2 1.394(3) . ?
C1 O1 1.425(3) . ?
C1 C12 1.533(3) . ?
C1 C22 1.536(4) . ?
N11 C16 1.348(3) . ?
N11 C12 1.3561 . ?
C12 C13 1.3860 . ?
C13 C14 1.392(3) . ?
C14 C15 1.387(5) . ?
C15 C16 1.378(4) . ?
N21 C26 1.350(3) . ?
N21 C22 1.357(3) . ?
C22 C23 1.392(4) . ?
C23 C24 1.395(4) . ?
C24 C25 1.385(4) . ?
C25 C26 1.397(4) . ?
N30 O31 1.220(3) . ?
N30 O32 1.230(3) . ?
N30 O33 1.253(3) . ?

loop_
_geom_torsion_atom_site_label_1
_geom_torsion_atom_site_label_2
_geom_torsion_atom_site_label_3
_geom_torsion_atom_site_label_4
_geom_torsion
_geom_torsion_site_symmetry_1
_geom_torsion_site_symmetry_2
_geom_torsion_site_symmetry_3
_geom_torsion_site_symmetry_4
_geom_torsion_publ_flag
N11 Cu1 N11 C16 -45(100) 3_576 . . . ?
N21 Cu1 N11 C16 131.17(17) . . . . ?
N21 Cu1 N11 C16 -48.83(17) 3_576 . . . ?
N11 Cu1 N11 C12 136(100) 3_576 . . . ?
N21 Cu1 N11 C12 -47.87(6) . . . . ?
N21 Cu1 N11 C12 132.13(6) 3_576 . . . ?
C16 N11 C12 C13 -0.92(14) . . . . ?
Cu1 N11 C12 C13 178.2 . . . . ?
C16 N11 C12 C1 -179.3(2) . . . . ?
Cu1 N11 C12 C1 -0.24(11) . . . . ?
O2 C1 C12 N11 -173.14(13) . . . . ?
O1 C1 C12 N11 -49.09(17) . . . . ?
C22 C1 C12 N11 66.76(19) . . . . ?
O2 C1 C12 C13 8.5(2) . . . . ?
O1 C1 C12 C13 132.52(11) . . . . ?
C22 C1 C12 C13 -111.62(16) . . . . ?
N11 C12 C13 C14 1.43(15) . . . . ?
C1 C12 C13 C14 179.7(2) . . . . ?
C12 C13 C14 C15 -0.9(3) . . . . ?
C13 C14 C15 C16 0.0(4) . . . . ?
C12 N11 C16 C15 -0.1(3) . . . . ?
Cu1 N11 C16 C15 -179.13(19) . . . . ?
C14 C15 C16 N11 0.6(4) . . . . ?
N11 Cu1 N21 C26 48.9(2) 3_576 . . . ?
N11 Cu1 N21 C26 -131.1(2) . . . . ?
N21 Cu1 N21 C26 164(100) 3_576 . . . ?
N11 Cu1 N21 C22 -131.64(18) 3_576 . . . ?
N11 Cu1 N21 C22 48.36(18) . . . . ?
N21 Cu1 N21 C22 -17(100) 3_576 . . . ?
C26 N21 C22 C23 -0.5(4) . . . . ?
Cu1 N21 C22 C23 -180.0(2) . . . . ?
C26 N21 C22 C1 179.4(2) . . . . ?
Cu1 N21 C22 C1 -0.1(3) . . . . ?
O2 C1 C22 N21 171.1(2) . . . . ?
O1 C1 C22 N21 47.7(3) . . . . ?
C12 C1 C22 N21 -65.5(3) . . . . ?
O2 C1 C22 C23 -9.0(3) . . . . ?
O1 C1 C22 C23 -132.4(3) . . . . ?
C12 C1 C22 C23 114.4(3) . . . . ?
N21 C22 C23 C24 0.1(4) . . . . ?
C1 C22 C23 C24 -179.8(3) . . . . ?
C22 C23 C24 C25 0.8(4) . . . . ?
C23 C24 C25 C26 -1.2(4) . . . . ?
C22 N21 C26 C25 0.1(4) . . . . ?
Cu1 N21 C26 C25 179.5(2) . . . . ?
C24 C25 C26 N21 0.7(4) . . . . ?
